data_7155936
loop_
_publ_author_name
'Wang, Yang'
'Liu, Haixiong'
'Zhang, Xiaofeng'
'Zhang, Zilong'
'Huang, Deguang'

_publ_section_title
;
 Experimental and mechanistic insights into copper(ii)--dioxygen catalyzed
 oxidative N-dealkylation of N-(2-pyridylmethyl)phenylamine and its
 derivatives
;
_journal_name_full 'Org. Biomol. Chem.'
_journal_paper_doi 10.1039/C7OB02192E
_journal_year 2017
_chemical_formula_moiety 'C26 H30 Cu N6, 2(C F3 S O3)'
_chemical_formula_sum 'C28 H30 Cu F6 N6 O6 S2'
_chemical_formula_weight 788.24
_chemical_name_common '[Cu(DPA-Me)2](OTf)2'
_chemical_name_systematic
; 
 ? 
;
_space_group_IT_number 2
_symmetry_cell_setting triclinic
_symmetry_space_group_name_Hall '-P 1'
_symmetry_space_group_name_H-M 'P -1'
_atom_sites_solution_hydrogens geom
_atom_sites_solution_primary direct
_atom_sites_solution_secondary difmap
_audit_creation_method SHELXL-97
_audit_update_record
;
2017-07-10 deposited with the CCDC.
2017-10-10 downloaded from the CCDC.
;
_cell_angle_alpha 93.643(3)
_cell_angle_beta 110.216(4)
_cell_angle_gamma 95.074(3)
_cell_formula_units_Z 2
_cell_length_a 10.1705(4)
_cell_length_b 12.0872(4)
_cell_length_c 14.4087(6)
_cell_measurement_reflns_used 10635
_cell_measurement_temperature 100(2)
_cell_measurement_theta_max 73.2290
_cell_measurement_theta_min 3.6580
_cell_volume 1647.26(12)
_computing_cell_refinement 'CrysAlisPro, Agilent Technologies'
_computing_data_collection 'CrysAlisPro, Agilent Technologies'
_computing_data_reduction 'CrysAlisPro, Agilent Technologies'
_computing_molecular_graphics 'Bruker SHELXTL'
_computing_publication_material 'Bruker SHELXTL'
_computing_structure_refinement 'SHELXL-97 (Sheldrick, 1997)'
_computing_structure_solution 'SHELXS-97 (Sheldrick, 1990)'
_diffrn_ambient_temperature 100(2)
_diffrn_detector_area_resol_mean 10.5594
_diffrn_measured_fraction_theta_full 0.992
_diffrn_measured_fraction_theta_max 0.992
_diffrn_measurement_device_type 'SuperNova, Dual, Cu at zero, Atlas'
_diffrn_measurement_method '\w scans'
_diffrn_radiation_monochromator Mirror
_diffrn_radiation_source 'SuperNova (Cu) X-ray Source'
_diffrn_radiation_type CuK\a
_diffrn_radiation_wavelength 1.54184
_diffrn_reflns_av_R_equivalents 0.0285
_diffrn_reflns_av_sigmaI/netI 0.0285
_diffrn_reflns_limit_h_max 12
_diffrn_reflns_limit_h_min -12
_diffrn_reflns_limit_k_max 14
_diffrn_reflns_limit_k_min -14
_diffrn_reflns_limit_l_max 17
_diffrn_reflns_limit_l_min -17
_diffrn_reflns_number 18194
_diffrn_reflns_theta_full 69.97
_diffrn_reflns_theta_max 69.97
_diffrn_reflns_theta_min 3.69
_exptl_absorpt_coefficient_mu 2.889
_exptl_absorpt_correction_T_max 0.7231
_exptl_absorpt_correction_T_min 0.5957
_exptl_absorpt_correction_type multi-scan
_exptl_absorpt_process_details
; 
CrysAlisPro, Agilent Technologies,Version 1.171.36.28 
Empirical absorption correction using spherical harmonics, 
implemented in SCALE3 ABSPACK scaling algorithm. 
;
_exptl_crystal_colour blue
_exptl_crystal_density_diffrn 1.589
_exptl_crystal_density_method 'not measured'
_exptl_crystal_description block
_exptl_crystal_F_000 806
_exptl_crystal_size_max 0.20
_exptl_crystal_size_mid 0.15
_exptl_crystal_size_min 0.12
_refine_diff_density_max 1.805
_refine_diff_density_min -0.596
_refine_diff_density_rms 0.125
_refine_ls_extinction_method none
_refine_ls_goodness_of_fit_ref 1.144
_refine_ls_hydrogen_treatment mixed
_refine_ls_matrix_type full
_refine_ls_number_parameters 442
_refine_ls_number_reflns 6209
_refine_ls_number_restraints 0
_refine_ls_restrained_S_all 1.144
_refine_ls_R_factor_all 0.0629
_refine_ls_R_factor_gt 0.0581
_refine_ls_shift/su_max 0.000
_refine_ls_shift/su_mean 0.000
_refine_ls_structure_factor_coef Fsqd
_refine_ls_weighting_details 'calc w=1/[\s^2^(Fo^2^)+(0.0597P)^2^+11.6841P] where P=(Fo^2^+2Fc^2^)/3'
_refine_ls_weighting_scheme calc
_refine_ls_wR_factor_gt 0.1854
_refine_ls_wR_factor_ref 0.1872
_reflns_number_gt 5568
_reflns_number_total 6209
_reflns_threshold_expression >2sigma(I)
_cod_data_source_file c7ob02192e2.cif
_cod_data_source_block full_CCDC2
_cod_original_cell_volume 1647.25(11)
_cod_database_code 7155936

loop_
_symmetry_equiv_pos_as_xyz
'x, y, z'
'-x, -y, -z'

loop_
_atom_site_label
_atom_site_type_symbol
_atom_site_fract_x
_atom_site_fract_y
_atom_site_fract_z
_atom_site_U_iso_or_equiv
_atom_site_adp_type
_atom_site_occupancy
_atom_site_symmetry_multiplicity
_atom_site_calc_flag
_atom_site_refinement_flags
Cu1 Cu 0.19829(7) 0.73942(5) 0.26419(5) 0.01528(19) Uani 1 1 d .
N1 N 0.2905(4) 0.6197(3) 0.2165(3) 0.0160(8) Uani 1 1 d .
N2 N 0.0352(4) 0.6001(3) 0.2353(3) 0.0183(8) Uani 1 1 d .
N3 N -0.0019(4) 0.7632(3) 0.1145(3) 0.0187(8) Uani 1 1 d .
N4 N 0.3182(4) 0.8683(3) 0.2392(3) 0.0160(8) Uani 1 1 d .
N5 N 0.1505(4) 0.8685(3) 0.3486(3) 0.0175(8) Uani 1 1 d .
N6 N 0.3023(4) 0.7061(3) 0.4311(3) 0.0176(8) Uani 1 1 d .
C1 C 0.4293(5) 0.6250(4) 0.2319(4) 0.0193(10) Uani 1 1 d .
H1A H 0.4895 0.6905 0.2665 0.023 Uiso 1 1 calc R
C2 C 0.4867(5) 0.5384(4) 0.1991(4) 0.0219(10) Uani 1 1 d .
H2A H 0.5849 0.5444 0.2103 0.026 Uiso 1 1 calc R
C3 C 0.3991(5) 0.4425(4) 0.1496(4) 0.0240(11) Uani 1 1 d .
H3A H 0.4366 0.3820 0.1261 0.029 Uiso 1 1 calc R
C4 C 0.2563(5) 0.4354(4) 0.1348(4) 0.0222(10) Uani 1 1 d .
H4A H 0.1948 0.3698 0.1022 0.027 Uiso 1 1 calc R
C5 C 0.2057(5) 0.5263(4) 0.1687(3) 0.0189(10) Uani 1 1 d .
C6 C 0.0518(5) 0.5294(4) 0.1528(4) 0.0195(10) Uani 1 1 d .
H6A H 0.0047 0.5598 0.0889 0.023 Uiso 1 1 calc R
H6B H 0.0062 0.4527 0.1493 0.023 Uiso 1 1 calc R
C7 C -0.1083(5) 0.6369(4) 0.2001(4) 0.0190(10) Uani 1 1 d .
H7A H -0.1279 0.6708 0.2576 0.023 Uiso 1 1 calc R
H7B H -0.1792 0.5711 0.1698 0.023 Uiso 1 1 calc R
C8 C -0.1215(5) 0.7204(4) 0.1251(3) 0.0160(9) Uani 1 1 d .
C9 C -0.2515(5) 0.7528(4) 0.0719(4) 0.0195(10) Uani 1 1 d .
H9A H -0.3343 0.7228 0.0823 0.023 Uiso 1 1 calc R
C10 C -0.2592(5) 0.8294(4) 0.0036(4) 0.0220(10) Uani 1 1 d .
H10A H -0.3471 0.8538 -0.0327 0.026 Uiso 1 1 calc R
C11 C -0.1379(6) 0.8702(4) -0.0113(4) 0.0237(10) Uani 1 1 d .
H11A H -0.1411 0.9203 -0.0601 0.028 Uiso 1 1 calc R
C12 C -0.0109(5) 0.8362(4) 0.0466(4) 0.0219(10) Uani 1 1 d .
H12A H 0.0733 0.8659 0.0380 0.026 Uiso 1 1 calc R
C13 C 0.0459(5) 0.5311(4) 0.3188(4) 0.0223(10) Uani 1 1 d .
H13A H -0.0326 0.4709 0.2978 0.033 Uiso 1 1 calc R
H13B H 0.0420 0.5779 0.3756 0.033 Uiso 1 1 calc R
H13C H 0.1355 0.4988 0.3381 0.033 Uiso 1 1 calc R
C14 C 0.3720(5) 0.8715(4) 0.1660(3) 0.0187(9) Uani 1 1 d .
H14A H 0.3545 0.8073 0.1199 0.022 Uiso 1 1 calc R
C15 C 0.4518(5) 0.9653(4) 0.1560(4) 0.0228(10) Uani 1 1 d .
H15A H 0.4883 0.9655 0.1036 0.027 Uiso 1 1 calc R
C16 C 0.4784(6) 1.0592(4) 0.2233(4) 0.0262(11) Uani 1 1 d .
H16A H 0.5341 1.1242 0.2181 0.031 Uiso 1 1 calc R
C17 C 0.4223(5) 1.0563(4) 0.2978(4) 0.0224(10) Uani 1 1 d .
H17A H 0.4374 1.1200 0.3440 0.027 Uiso 1 1 calc R
C18 C 0.3435(5) 0.9594(4) 0.3046(4) 0.0176(9) Uani 1 1 d .
C19 C 0.2856(5) 0.9458(4) 0.3860(4) 0.0192(10) Uani 1 1 d .
H19A H 0.2680 1.0195 0.4104 0.023 Uiso 1 1 calc R
H19B H 0.3552 0.9153 0.4422 0.023 Uiso 1 1 calc R
C20 C 0.1229(5) 0.8242(4) 0.4343(4) 0.0200(10) Uani 1 1 d .
H20A H 0.0284 0.7804 0.4109 0.024 Uiso 1 1 calc R
H20B H 0.1229 0.8872 0.4817 0.024 Uiso 1 1 calc R
C21 C 0.2331(5) 0.7509(4) 0.4864(4) 0.0169(9) Uani 1 1 d .
C22 C 0.2590(5) 0.7302(4) 0.5841(4) 0.0236(10) Uani 1 1 d .
H22A H 0.2066 0.7614 0.6205 0.028 Uiso 1 1 calc R
C23 C 0.3623(5) 0.6632(4) 0.6282(4) 0.0239(11) Uani 1 1 d .
H23A H 0.3805 0.6462 0.6946 0.029 Uiso 1 1 calc R
C24 C 0.4387(6) 0.6213(4) 0.5737(4) 0.0237(10) Uani 1 1 d .
H24A H 0.5135 0.5783 0.6029 0.028 Uiso 1 1 calc R
C25 C 0.4035(5) 0.6437(4) 0.4757(4) 0.0212(10) Uani 1 1 d .
H25A H 0.4543 0.6130 0.4379 0.025 Uiso 1 1 calc R
C26 C 0.0346(5) 0.9341(4) 0.2977(4) 0.0233(10) Uani 1 1 d .
H26A H 0.0246 0.9906 0.3459 0.035 Uiso 1 1 calc R
H26B H -0.0538 0.8841 0.2683 0.035 Uiso 1 1 calc R
H26C H 0.0564 0.9709 0.2452 0.035 Uiso 1 1 calc R
C27 C 0.8414(6) 0.1848(5) 0.1581(4) 0.0280(11) Uani 1 1 d .
C28 C 0.7971(6) 0.7190(5) 0.5252(5) 0.0334(13) Uani 1 1 d .
S1 S 0.72309(13) 0.28310(10) 0.09593(9) 0.0215(3) Uani 1 1 d .
S2 S 0.73981(12) 0.81315(10) 0.42812(9) 0.0196(3) Uani 1 1 d .
F1 F 0.8370(5) 0.0969(3) 0.0952(3) 0.0429(9) Uani 1 1 d .
F2 F 0.8085(4) 0.1435(3) 0.2319(3) 0.0417(9) Uani 1 1 d .
F3 F 0.9749(4) 0.2316(3) 0.1958(3) 0.0471(9) Uani 1 1 d .
F4 F 0.7199(4) 0.6199(3) 0.4998(3) 0.0474(10) Uani 1 1 d .
F5 F 0.9317(3) 0.7018(3) 0.5447(3) 0.0477(10) Uani 1 1 d .
F6 F 0.7861(4) 0.7617(4) 0.6101(3) 0.0503(10) Uani 1 1 d .
O1 O 0.7830(4) 0.3214(3) 0.0247(3) 0.0270(8) Uani 1 1 d .
O2 O 0.7341(4) 0.3655(3) 0.1763(3) 0.0317(9) Uani 1 1 d .
O3 O 0.5892(4) 0.2147(4) 0.0539(3) 0.0393(10) Uani 1 1 d .
O4 O 0.7480(4) 0.7505(3) 0.3423(3) 0.0319(9) Uani 1 1 d .
O5 O 0.8426(4) 0.9101(3) 0.4670(3) 0.0271(8) Uani 1 1 d .
O6 O 0.5984(4) 0.8273(3) 0.4236(3) 0.0241(8) Uani 1 1 d .

loop_
_atom_site_aniso_label
_atom_site_aniso_U_11
_atom_site_aniso_U_22
_atom_site_aniso_U_33
_atom_site_aniso_U_23
_atom_site_aniso_U_13
_atom_site_aniso_U_12
Cu1 0.0150(3) 0.0145(3) 0.0169(4) -0.0017(3) 0.0073(3) 0.0001(3)
N1 0.0161(19) 0.0160(19) 0.0159(19) -0.0003(15) 0.0062(16) 0.0002(15)
N2 0.0154(19) 0.021(2) 0.019(2) 0.0015(16) 0.0065(16) -0.0002(15)
N3 0.016(2) 0.020(2) 0.020(2) -0.0006(16) 0.0080(16) -0.0002(16)
N4 0.0155(19) 0.0178(19) 0.0139(19) -0.0012(15) 0.0054(15) -0.0006(15)
N5 0.017(2) 0.0178(19) 0.017(2) -0.0011(15) 0.0062(16) 0.0006(15)
N6 0.0167(19) 0.0187(19) 0.0164(19) -0.0020(15) 0.0064(16) -0.0019(15)
C1 0.017(2) 0.023(2) 0.016(2) 0.0038(19) 0.0046(19) 0.0006(19)
C2 0.019(2) 0.029(3) 0.021(2) 0.005(2) 0.009(2) 0.005(2)
C3 0.026(3) 0.025(3) 0.022(3) -0.001(2) 0.009(2) 0.007(2)
C4 0.025(3) 0.018(2) 0.019(2) -0.0047(19) 0.004(2) 0.0031(19)
C5 0.019(2) 0.021(2) 0.016(2) 0.0016(18) 0.0049(19) 0.0034(19)
C6 0.017(2) 0.019(2) 0.021(2) -0.0012(19) 0.0058(19) 0.0016(18)
C7 0.015(2) 0.021(2) 0.022(2) 0.0003(19) 0.0088(19) 0.0015(18)
C8 0.017(2) 0.017(2) 0.015(2) -0.0032(18) 0.0079(18) 0.0018(17)
C9 0.016(2) 0.017(2) 0.024(2) -0.0043(19) 0.007(2) -0.0016(18)
C10 0.022(2) 0.017(2) 0.022(2) -0.0025(19) 0.001(2) 0.0028(19)
C11 0.029(3) 0.018(2) 0.023(3) 0.0021(19) 0.009(2) 0.002(2)
C12 0.022(2) 0.023(2) 0.022(2) 0.001(2) 0.009(2) 0.000(2)
C13 0.025(3) 0.022(2) 0.021(2) 0.006(2) 0.009(2) -0.001(2)
C14 0.017(2) 0.025(2) 0.014(2) 0.0005(18) 0.0046(18) 0.0037(19)
C15 0.023(3) 0.026(3) 0.021(2) 0.004(2) 0.010(2) 0.001(2)
C16 0.025(3) 0.025(3) 0.028(3) 0.006(2) 0.010(2) -0.003(2)
C17 0.021(2) 0.018(2) 0.024(3) 0.0002(19) 0.005(2) 0.0006(19)
C18 0.015(2) 0.019(2) 0.017(2) 0.0017(18) 0.0035(18) 0.0048(18)
C19 0.019(2) 0.018(2) 0.017(2) -0.0043(18) 0.0043(19) -0.0013(18)
C20 0.019(2) 0.023(2) 0.021(2) -0.0009(19) 0.011(2) 0.0029(19)
C21 0.015(2) 0.016(2) 0.018(2) -0.0035(18) 0.0058(18) -0.0030(17)
C22 0.022(2) 0.031(3) 0.019(2) -0.002(2) 0.011(2) -0.001(2)
C23 0.027(3) 0.027(3) 0.016(2) 0.003(2) 0.007(2) -0.002(2)
C24 0.025(3) 0.021(2) 0.022(3) 0.002(2) 0.005(2) 0.001(2)
C25 0.023(2) 0.020(2) 0.023(3) 0.0011(19) 0.011(2) 0.0033(19)
C26 0.021(2) 0.022(2) 0.026(3) -0.001(2) 0.007(2) 0.005(2)
C27 0.038(3) 0.026(3) 0.024(3) -0.002(2) 0.016(2) 0.004(2)
C28 0.018(3) 0.040(3) 0.042(3) 0.013(3) 0.009(2) 0.003(2)
S1 0.0185(6) 0.0253(6) 0.0187(6) -0.0023(5) 0.0058(5) -0.0016(5)
S2 0.0162(6) 0.0202(6) 0.0207(6) -0.0041(4) 0.0061(5) -0.0004(4)
F1 0.081(3) 0.0240(17) 0.041(2) 0.0021(15) 0.042(2) 0.0132(17)
F2 0.066(2) 0.043(2) 0.0321(18) 0.0123(15) 0.0318(18) 0.0205(18)
F3 0.0293(19) 0.053(2) 0.053(2) 0.0084(19) 0.0049(17) 0.0127(16)
F4 0.0296(18) 0.0281(18) 0.083(3) 0.0178(18) 0.0160(19) 0.0020(14)
F5 0.0196(17) 0.058(2) 0.067(3) 0.030(2) 0.0112(17) 0.0085(16)
F6 0.046(2) 0.074(3) 0.033(2) 0.0184(19) 0.0145(17) 0.008(2)
O1 0.030(2) 0.0278(19) 0.0212(18) -0.0003(15) 0.0083(16) -0.0041(15)
O2 0.036(2) 0.033(2) 0.028(2) -0.0037(16) 0.0133(17) 0.0071(17)
O3 0.021(2) 0.053(3) 0.036(2) -0.001(2) 0.0053(17) -0.0126(18)
O4 0.027(2) 0.038(2) 0.027(2) -0.0161(17) 0.0105(16) 0.0000(17)
O5 0.0233(19) 0.0237(18) 0.033(2) -0.0080(15) 0.0120(16) -0.0052(15)
O6 0.0195(18) 0.0230(18) 0.0292(19) -0.0017(15) 0.0085(15) 0.0028(14)

loop_
_atom_type_symbol
_atom_type_description
_atom_type_scat_dispersion_real
_atom_type_scat_dispersion_imag
_atom_type_scat_source
C C 0.0181 0.0091 'International Tables Vol C Tables 4.2.6.8 and 6.1.1.4'
H H 0.0000 0.0000 'International Tables Vol C Tables 4.2.6.8 and 6.1.1.4'
Cu Cu -1.9646 0.5888 'International Tables Vol C Tables 4.2.6.8 and 6.1.1.4'
F F 0.0727 0.0534 'International Tables Vol C Tables 4.2.6.8 and 6.1.1.4'
N N 0.0311 0.0180 'International Tables Vol C Tables 4.2.6.8 and 6.1.1.4'
O O 0.0492 0.0322 'International Tables Vol C Tables 4.2.6.8 and 6.1.1.4'
S S 0.3331 0.5567 'International Tables Vol C Tables 4.2.6.8 and 6.1.1.4'

loop_
_geom_angle_atom_site_label_1
_geom_angle_atom_site_label_2
_geom_angle_atom_site_label_3
_geom_angle
N1 Cu1 N4 95.59(16)
N1 Cu1 N5 164.58(16)
N4 Cu1 N5 81.37(15)
N1 Cu1 N2 80.41(15)
N4 Cu1 N2 159.92(16)
N5 Cu1 N2 107.45(15)
N1 Cu1 N6 92.85(15)
N4 Cu1 N6 107.63(15)
N5 Cu1 N6 73.90(15)
N2 Cu1 N6 92.28(14)
N1 Cu1 N3 102.91(15)
N4 Cu1 N3 91.54(14)
N5 Cu1 N3 92.31(14)
N2 Cu1 N3 70.48(14)
N6 Cu1 N3 153.94(14)
C1 N1 C5 118.9(4)
C1 N1 Cu1 124.9(3)
C5 N1 Cu1 116.1(3)
C6 N2 C13 108.5(4)
C6 N2 C7 108.6(4)
C13 N2 C7 108.1(4)
C6 N2 Cu1 103.4(3)
C13 N2 Cu1 116.3(3)
C7 N2 Cu1 111.6(3)
C8 N3 C12 118.2(4)
C8 N3 Cu1 108.8(3)
C12 N3 Cu1 129.3(3)
C14 N4 C18 118.9(4)
C14 N4 Cu1 127.2(3)
C18 N4 Cu1 113.9(3)
C20 N5 C26 108.3(4)
C20 N5 C19 109.0(4)
C26 N5 C19 108.0(4)
C20 N5 Cu1 110.0(3)
C26 N5 Cu1 118.6(3)
C19 N5 Cu1 102.5(3)
C25 N6 C21 117.4(4)
C25 N6 Cu1 131.7(3)
C21 N6 Cu1 110.5(3)
N1 C1 C2 122.0(5)
N1 C1 H1A 119.0
C2 C1 H1A 119.0
C1 C2 C3 119.0(5)
C1 C2 H2A 120.5
C3 C2 H2A 120.5
C2 C3 C4 119.5(5)
C2 C3 H3A 120.2
C4 C3 H3A 120.2
C5 C4 C3 118.3(5)
C5 C4 H4A 120.8
C3 C4 H4A 120.8
N1 C5 C4 122.3(4)
N1 C5 C6 115.0(4)
C4 C5 C6 122.7(4)
N2 C6 C5 110.5(4)
N2 C6 H6A 109.6
C5 C6 H6A 109.6
N2 C6 H6B 109.6
C5 C6 H6B 109.6
H6A C6 H6B 108.1
N2 C7 C8 111.5(4)
N2 C7 H7A 109.3
C8 C7 H7A 109.3
N2 C7 H7B 109.3
C8 C7 H7B 109.3
H7A C7 H7B 108.0
N3 C8 C9 122.1(4)
N3 C8 C7 117.0(4)
C9 C8 C7 120.9(4)
C10 C9 C8 119.1(4)
C10 C9 H9A 120.5
C8 C9 H9A 120.5
C11 C10 C9 119.3(5)
C11 C10 H10A 120.3
C9 C10 H10A 120.3
C10 C11 C12 118.3(5)
C10 C11 H11A 120.8
C12 C11 H11A 120.8
N3 C12 C11 122.8(5)
N3 C12 H12A 118.6
C11 C12 H12A 118.6
N2 C13 H13A 109.5
N2 C13 H13B 109.5
H13A C13 H13B 109.5
N2 C13 H13C 109.5
H13A C13 H13C 109.5
H13B C13 H13C 109.5
N4 C14 C15 121.9(5)
N4 C14 H14A 119.1
C15 C14 H14A 119.1
C14 C15 C16 119.4(5)
C14 C15 H15A 120.3
C16 C15 H15A 120.3
C17 C16 C15 118.7(5)
C17 C16 H16A 120.6
C15 C16 H16A 120.6
C16 C17 C18 119.3(5)
C16 C17 H17A 120.4
C18 C17 H17A 120.4
N4 C18 C17 121.7(4)
N4 C18 C19 115.0(4)
C17 C18 C19 123.3(4)
C18 C19 N5 110.1(4)
C18 C19 H19A 109.6
N5 C19 H19A 109.6
C18 C19 H19B 109.6
N5 C19 H19B 109.6
H19A C19 H19B 108.1
N5 C20 C21 111.2(4)
N5 C20 H20A 109.4
C21 C20 H20A 109.4
N5 C20 H20B 109.4
C21 C20 H20B 109.4
H20A C20 H20B 108.0
N6 C21 C22 122.6(4)
N6 C21 C20 115.7(4)
C22 C21 C20 121.7(4)
C21 C22 C23 119.0(5)
C21 C22 H22A 120.5
C23 C22 H22A 120.5
C22 C23 C24 118.9(5)
C22 C23 H23A 120.6
C24 C23 H23A 120.6
C25 C24 C23 118.4(5)
C25 C24 H24A 120.8
C23 C24 H24A 120.8
N6 C25 C24 123.7(5)
N6 C25 H25A 118.1
C24 C25 H25A 118.1
N5 C26 H26A 109.5
N5 C26 H26B 109.5
H26A C26 H26B 109.5
N5 C26 H26C 109.5
H26A C26 H26C 109.5
H26B C26 H26C 109.5
F2 C27 F3 107.7(5)
F2 C27 F1 106.2(4)
F3 C27 F1 107.0(5)
F2 C27 S1 112.6(4)
F3 C27 S1 111.6(4)
F1 C27 S1 111.4(4)
F4 C28 F5 107.4(5)
F4 C28 F6 107.4(5)
F5 C28 F6 107.6(5)
F4 C28 S2 112.0(4)
F5 C28 S2 111.5(4)
F6 C28 S2 110.8(4)
O3 S1 O1 115.1(2)
O3 S1 O2 115.1(3)
O1 S1 O2 115.3(2)
O3 S1 C27 102.8(3)
O1 S1 C27 103.0(2)
O2 S1 C27 103.0(2)
O4 S2 O5 115.2(2)
O4 S2 O6 114.7(2)
O5 S2 O6 115.8(2)
O4 S2 C28 102.9(3)
O5 S2 C28 102.7(3)
O6 S2 C28 102.9(2)

loop_
_geom_bond_atom_site_label_1
_geom_bond_atom_site_label_2
_geom_bond_distance
Cu1 N1 2.001(4)
Cu1 N4 2.020(4)
Cu1 N5 2.109(4)
Cu1 N2 2.168(4)
Cu1 N6 2.346(4)
Cu1 N3 2.456(4)
N1 C1 1.346(6)
N1 C5 1.346(6)
N2 C6 1.486(6)
N2 C13 1.486(6)
N2 C7 1.488(6)
N3 C8 1.341(6)
N3 C12 1.344(6)
N4 C14 1.347(6)
N4 C18 1.348(6)
N5 C20 1.478(6)
N5 C26 1.483(6)
N5 C19 1.499(6)
N6 C25 1.335(6)
N6 C21 1.351(6)
C1 C2 1.377(7)
C1 H1A 0.9500
C2 C3 1.386(7)
C2 H2A 0.9500
C3 C4 1.387(7)
C3 H3A 0.9500
C4 C5 1.384(7)
C4 H4A 0.9500
C5 C6 1.506(6)
C6 H6A 0.9900
C6 H6B 0.9900
C7 C8 1.506(7)
C7 H7A 0.9900
C7 H7B 0.9900
C8 C9 1.386(7)
C9 C10 1.381(7)
C9 H9A 0.9500
C10 C11 1.379(7)
C10 H10A 0.9500
C11 C12 1.388(7)
C11 H11A 0.9500
C12 H12A 0.9500
C13 H13A 0.9800
C13 H13B 0.9800
C13 H13C 0.9800
C14 C15 1.379(7)
C14 H14A 0.9500
C15 C16 1.388(8)
C15 H15A 0.9500
C16 C17 1.380(7)
C16 H16A 0.9500
C17 C18 1.389(7)
C17 H17A 0.9500
C18 C19 1.496(7)
C19 H19A 0.9900
C19 H19B 0.9900
C20 C21 1.512(7)
C20 H20A 0.9900
C20 H20B 0.9900
C21 C22 1.384(7)
C22 C23 1.385(7)
C22 H22A 0.9500
C23 C24 1.385(7)
C23 H23A 0.9500
C24 C25 1.382(7)
C24 H24A 0.9500
C25 H25A 0.9500
C26 H26A 0.9800
C26 H26B 0.9800
C26 H26C 0.9800
C27 F2 1.331(6)
C27 F3 1.332(7)
C27 F1 1.339(6)
C27 S1 1.819(6)
C28 F4 1.328(7)
C28 F5 1.338(6)
C28 F6 1.341(7)
C28 S2 1.830(6)
S1 O3 1.440(4)
S1 O1 1.443(4)
S1 O2 1.446(4)
S2 O4 1.440(4)
S2 O5 1.441(4)
S2 O6 1.443(4)

loop_
_geom_torsion_atom_site_label_1
_geom_torsion_atom_site_label_2
_geom_torsion_atom_site_label_3
_geom_torsion_atom_site_label_4
_geom_torsion
N4 Cu1 N1 C1 37.9(4)
N5 Cu1 N1 C1 -39.9(8)
N2 Cu1 N1 C1 -162.0(4)
N6 Cu1 N1 C1 -70.2(4)
N3 Cu1 N1 C1 130.7(4)
N4 Cu1 N1 C5 -144.6(3)
N5 Cu1 N1 C5 137.7(5)
N2 Cu1 N1 C5 15.5(3)
N6 Cu1 N1 C5 107.4(3)
N3 Cu1 N1 C5 -51.7(4)
N1 Cu1 N2 C6 -30.0(3)
N4 Cu1 N2 C6 49.9(6)
N5 Cu1 N2 C6 163.6(3)
N6 Cu1 N2 C6 -122.6(3)
N3 Cu1 N2 C6 77.4(3)
N1 Cu1 N2 C13 88.8(3)
N4 Cu1 N2 C13 168.7(4)
N5 Cu1 N2 C13 -77.6(3)
N6 Cu1 N2 C13 -3.8(3)
N3 Cu1 N2 C13 -163.8(4)
N1 Cu1 N2 C7 -146.6(3)
N4 Cu1 N2 C7 -66.6(6)
N5 Cu1 N2 C7 47.1(3)
N6 Cu1 N2 C7 120.9(3)
N3 Cu1 N2 C7 -39.1(3)
N1 Cu1 N3 C8 108.0(3)
N4 Cu1 N3 C8 -155.9(3)
N5 Cu1 N3 C8 -74.5(3)
N2 Cu1 N3 C8 33.2(3)
N6 Cu1 N3 C8 -17.8(5)
N1 Cu1 N3 C12 -94.3(4)
N4 Cu1 N3 C12 1.8(4)
N5 Cu1 N3 C12 83.3(4)
N2 Cu1 N3 C12 -169.0(4)
N6 Cu1 N3 C12 139.9(4)
N1 Cu1 N4 C14 33.3(4)
N5 Cu1 N4 C14 -161.9(4)
N2 Cu1 N4 C14 -44.0(7)
N6 Cu1 N4 C14 128.1(4)
N3 Cu1 N4 C14 -69.8(4)
N1 Cu1 N4 C18 -147.1(3)
N5 Cu1 N4 C18 17.7(3)
N2 Cu1 N4 C18 135.6(4)
N6 Cu1 N4 C18 -52.3(3)
N3 Cu1 N4 C18 109.8(3)
N1 Cu1 N5 C20 -68.9(7)
N4 Cu1 N5 C20 -148.5(3)
N2 Cu1 N5 C20 50.0(3)
N6 Cu1 N5 C20 -37.3(3)
N3 Cu1 N5 C20 120.3(3)
N1 Cu1 N5 C26 165.8(5)
N4 Cu1 N5 C26 86.1(3)
N2 Cu1 N5 C26 -75.4(4)
N6 Cu1 N5 C26 -162.6(4)
N3 Cu1 N5 C26 -5.1(3)
N1 Cu1 N5 C19 46.9(7)
N4 Cu1 N5 C19 -32.7(3)
N2 Cu1 N5 C19 165.8(3)
N6 Cu1 N5 C19 78.6(3)
N3 Cu1 N5 C19 -123.9(3)
N1 Cu1 N6 C25 10.1(4)
N4 Cu1 N6 C25 -86.7(4)
N5 Cu1 N6 C25 -161.9(4)
N2 Cu1 N6 C25 90.6(4)
N3 Cu1 N6 C25 137.7(4)
N1 Cu1 N6 C21 -162.3(3)
N4 Cu1 N6 C21 100.9(3)
N5 Cu1 N6 C21 25.8(3)
N2 Cu1 N6 C21 -81.8(3)
N3 Cu1 N6 C21 -34.6(5)
C5 N1 C1 C2 0.9(7)
Cu1 N1 C1 C2 178.4(4)
N1 C1 C2 C3 -0.7(7)
C1 C2 C3 C4 -0.4(7)
C2 C3 C4 C5 1.2(8)
C1 N1 C5 C4 0.0(7)
Cu1 N1 C5 C4 -177.7(4)
C1 N1 C5 C6 -178.6(4)
Cu1 N1 C5 C6 3.7(5)
C3 C4 C5 N1 -1.0(7)
C3 C4 C5 C6 177.4(5)
C13 N2 C6 C5 -84.2(5)
C7 N2 C6 C5 158.5(4)
Cu1 N2 C6 C5 39.8(4)
N1 C5 C6 N2 -31.5(6)
C4 C5 C6 N2 150.0(5)
C6 N2 C7 C8 -70.4(5)
C13 N2 C7 C8 172.1(4)
Cu1 N2 C7 C8 42.9(4)
C12 N3 C8 C9 -3.0(7)
Cu1 N3 C8 C9 157.6(4)
C12 N3 C8 C7 178.7(4)
Cu1 N3 C8 C7 -20.7(5)
N2 C7 C8 N3 -11.3(6)
N2 C7 C8 C9 170.3(4)
N3 C8 C9 C10 1.9(7)
C7 C8 C9 C10 -179.8(4)
C8 C9 C10 C11 1.2(7)
C9 C10 C11 C12 -2.9(7)
C8 N3 C12 C11 1.1(7)
Cu1 N3 C12 C11 -155.0(4)
C10 C11 C12 N3 1.9(8)
C18 N4 C14 C15 -0.1(7)
Cu1 N4 C14 C15 179.4(4)
N4 C14 C15 C16 0.2(8)
C14 C15 C16 C17 -0.8(8)
C15 C16 C17 C18 1.2(8)
C14 N4 C18 C17 0.6(7)
Cu1 N4 C18 C17 -179.0(4)
C14 N4 C18 C19 -177.1(4)
Cu1 N4 C18 C19 3.3(5)
C16 C17 C18 N4 -1.1(7)
C16 C17 C18 C19 176.3(5)
N4 C18 C19 N5 -33.1(6)
C17 C18 C19 N5 149.3(4)
C20 N5 C19 C18 159.7(4)
C26 N5 C19 C18 -82.8(5)
Cu1 N5 C19 C18 43.2(4)
C26 N5 C20 C21 176.9(4)
C19 N5 C20 C21 -65.8(5)
Cu1 N5 C20 C21 45.8(4)
C25 N6 C21 C22 -3.1(7)
Cu1 N6 C21 C22 170.4(4)
C25 N6 C21 C20 178.0(4)
Cu1 N6 C21 C20 -8.5(5)
N5 C20 C21 N6 -22.8(6)
N5 C20 C21 C22 158.3(4)
N6 C21 C22 C23 1.8(7)
C20 C21 C22 C23 -179.4(4)
C21 C22 C23 C24 1.5(7)
C22 C23 C24 C25 -3.2(8)
C21 N6 C25 C24 1.3(7)
Cu1 N6 C25 C24 -170.6(4)
C23 C24 C25 N6 1.9(8)
F2 C27 S1 O3 -63.5(4)
F3 C27 S1 O3 175.2(4)
F1 C27 S1 O3 55.6(4)
F2 C27 S1 O1 176.5(4)
F3 C27 S1 O1 55.2(4)
F1 C27 S1 O1 -64.3(4)
F2 C27 S1 O2 56.3(4)
F3 C27 S1 O2 -65.0(4)
F1 C27 S1 O2 175.5(4)
F4 C28 S2 O4 -55.7(5)
F5 C28 S2 O4 64.6(5)
F6 C28 S2 O4 -175.6(4)
F4 C28 S2 O5 -175.6(4)
F5 C28 S2 O5 -55.3(5)
F6 C28 S2 O5 64.5(4)
F4 C28 S2 O6 63.8(5)
F5 C28 S2 O6 -175.9(4)
F6 C28 S2 O6 -56.1(4)
